data_7235189
loop_
_publ_author_name
'Xiaoyu Fang'
'Xiaogang Yang'
'Dongpeng Yan'

_publ_section_title
;
 Vapor-phase pi-pi molecular recognition: a fast and solvent-free strategy
 towards the formation of co-crystalline hollow microtube with 1D optical
 waveguide and up-conversion emission
;
_journal_name_full 'Journal of Materials Chemistry C'
_journal_page_first 1632
_journal_page_last 1637
_journal_paper_doi 10.1039/C6TC05048D
_journal_volume 5
_journal_year 2017
_chemical_formula_moiety 'C10 H2 N4, C12 H6 S'
_chemical_formula_sum 'C22 H10 N4 S'
_chemical_formula_weight 362.40
_space_group_crystal_system monoclinic
_space_group_IT_number 12
_space_group_name_Hall '-C 2y'
_space_group_name_H-M_alt 'C 1 2/m 1'
_atom_sites_solution_hydrogens geom
_cell_angle_alpha 90
_cell_angle_beta 93.021(9)
_cell_angle_gamma 90
_cell_formula_units_Z 2
_cell_length_a 9.435(6)
_cell_length_b 12.771(8)
_cell_length_c 7.237(5)
_cell_measurement_reflns_used 1381
_cell_measurement_temperature 296(2)
_cell_measurement_theta_max 27.363
_cell_measurement_theta_min 2.687
_cell_volume 870.8(10)
_computing_cell_refinement 'Bruker SAINT'
_computing_data_collection 'Bruker APEX2'
_computing_data_reduction 'Bruker SAINT'
_computing_molecular_graphics 'Bruker SHELXTL'
_computing_publication_material 'Bruker SHELXTL'
_computing_structure_refinement 'SHELXL-97 (Sheldrick, 1997)'
_computing_structure_solution 'SHELXS-97 (Sheldrick, 1990)'
_diffrn_ambient_temperature 296.15
_diffrn_measured_fraction_theta_full 0.983
_diffrn_measured_fraction_theta_max 0.982
_diffrn_measurement_device_type 'Bruker APEX-II CCD'
_diffrn_measurement_method '\f and \w scans'
_diffrn_radiation_type 'MO K\a'
_diffrn_radiation_wavelength 0.71073
_diffrn_reflns_av_R_equivalents 0.0334
_diffrn_reflns_av_unetI/netI 0.0343
_diffrn_reflns_Laue_measured_fraction_full 0.983
_diffrn_reflns_Laue_measured_fraction_max 0.982
_diffrn_reflns_limit_h_max 11
_diffrn_reflns_limit_h_min -8
_diffrn_reflns_limit_k_max 14
_diffrn_reflns_limit_k_min -15
_diffrn_reflns_limit_l_max 8
_diffrn_reflns_limit_l_min -8
_diffrn_reflns_number 2152
_diffrn_reflns_point_group_measured_fraction_full 0.983
_diffrn_reflns_point_group_measured_fraction_max 0.982
_diffrn_reflns_theta_full 25.242
_diffrn_reflns_theta_max 25.499
_diffrn_reflns_theta_min 2.687
_diffrn_source_current 30.0
_diffrn_source_power 1.5
_diffrn_source_voltage 50.0
_exptl_absorpt_coefficient_mu 0.200
_exptl_absorpt_correction_T_max 0.7456
_exptl_absorpt_correction_T_min 0.6232
_exptl_absorpt_correction_type multi-scan
_exptl_absorpt_process_details
;
? was used for absorption correction.
R(int) was 0.0789 before and 0.0483 after correction.
The Ratio of minimum to maximum transmission is 0.8358.
The \l/2 correction factor is 0.00150.
;
_exptl_crystal_colour yellow
_exptl_crystal_density_diffrn 1.382
_exptl_crystal_description tube
_exptl_crystal_F_000 372
_exptl_crystal_size_max 0.290
_exptl_crystal_size_mid 0.270
_exptl_crystal_size_min 0.250
_refine_diff_density_max 0.265
_refine_diff_density_min -0.399
_refine_diff_density_rms 0.058
_refine_ls_extinction_coef .
_refine_ls_extinction_method none
_refine_ls_goodness_of_fit_ref 1.019
_refine_ls_hydrogen_treatment constr
_refine_ls_matrix_type full
_refine_ls_number_parameters 71
_refine_ls_number_reflns 842
_refine_ls_number_restraints 6
_refine_ls_restrained_S_all 1.102
_refine_ls_R_factor_all 0.0659
_refine_ls_R_factor_gt 0.0596
_refine_ls_shift/su_max 0.000
_refine_ls_shift/su_mean 0.000
_refine_ls_structure_factor_coef Fsqd
_refine_ls_weighting_details 'w=1/[\s^2^(Fo^2^)+(0.1000P)^2^+1.0000P] where P=(Fo^2^+2Fc^2^)/3'
_refine_ls_weighting_scheme calc
_refine_ls_wR_factor_gt 0.1679
_refine_ls_wR_factor_ref 0.1756
_reflns_Friedel_coverage 0.000
_reflns_Friedel_fraction_full .
_reflns_Friedel_fraction_max .
_reflns_number_gt 734
_reflns_number_total 842
_reflns_threshold_expression 'I > 2\s(I)'
_cod_data_source_file J-Mater-Chem-C-2017-5-1632.cif
_cod_data_source_block 1
_cod_database_code 7235189
_shelx_estimated_absorpt_t_max 0.952
_shelx_estimated_absorpt_t_min 0.944

loop_
_space_group_symop_operation_xyz
'x, y, z'
'-x, y, -z'
'x+1/2, y+1/2, z'
'-x+1/2, y+1/2, -z'
'-x, -y, -z'
'x, -y, z'
'-x+1/2, -y+1/2, -z'
'x+1/2, -y+1/2, z'

loop_
_atom_site_label
_atom_site_type_symbol
_atom_site_fract_x
_atom_site_fract_y
_atom_site_fract_z
_atom_site_U_iso_or_equiv
_atom_site_adp_type
_atom_site_occupancy
_atom_site_site_symmetry_order
_atom_site_calc_flag
_atom_site_refinement_flags_posn
_atom_site_refinement_flags_adp
_atom_site_refinement_flags_occupancy
_atom_site_disorder_assembly
_atom_site_disorder_group
C1 C 0.87670(18) 0.55505(15) 0.9477(2) 0.0353(5) Uani 1 1 d . . . . .
C2 C 1.0000 0.6099(2) 1.0000 0.0385(7) Uani 1 2 d S T P . .
H2 H 1.0000 0.6828 1.0000 0.046 Uiso 1 2 calc R U P . .
C3 C 0.7489(2) 0.61191(16) 0.8934(3) 0.0431(6) Uani 1 1 d . . . . .
C4 C 0.2830(3) 0.4070(3) 0.6337(4) 0.0750(9) Uani 1 1 d . . . . .
H4 H 0.3306 0.3441 0.6562 0.090 Uiso 1 1 calc R U . . .
C5 C 0.3523(4) 0.5000 0.6666(5) 0.0651(12) Uani 1 2 d S T P . .
H5 H 0.4466 0.5000 0.7112 0.078 Uiso 1 2 calc R U P . .
C6 C 0.1449(4) 0.4058(4) 0.5685(5) 0.1091(17) Uani 1 1 d . U . . .
C7 C 0.0783(5) 0.4643(4) 0.5373(6) 0.0441(12) Uani 0.5 1 d . . P . .
N1 N 0.6488(2) 0.65797(18) 0.8504(3) 0.0621(7) Uani 1 1 d . . . . .
S1 S 0.0000 0.33496(13) 0.5000 0.0563(6) Uani 0.5 2 d S T P . .

loop_
_atom_site_aniso_label
_atom_site_aniso_U_11
_atom_site_aniso_U_22
_atom_site_aniso_U_33
_atom_site_aniso_U_23
_atom_site_aniso_U_13
_atom_site_aniso_U_12
C1 0.0340(11) 0.0353(11) 0.0368(10) 0.0016(8) 0.0031(8) 0.0030(8)
C2 0.0374(15) 0.0297(13) 0.0482(15) 0.000 -0.0003(12) 0.000
C3 0.0380(11) 0.0384(11) 0.0524(12) 0.0005(9) -0.0012(9) 0.0000(9)
C4 0.085(2) 0.084(2) 0.0567(15) -0.0080(14) 0.0136(14) 0.0111(18)
C5 0.0378(17) 0.106(3) 0.0510(19) 0.000 -0.0003(14) 0.000
C6 0.086(3) 0.192(5) 0.0506(17) -0.030(3) 0.0132(17) -0.058(3)
C7 0.045(3) 0.061(3) 0.0262(18) -0.0079(16) 0.0084(17) -0.0204(19)
N1 0.0461(11) 0.0560(13) 0.0828(15) 0.0025(11) -0.0089(10) 0.0132(10)
S1 0.0688(12) 0.0383(9) 0.0606(10) 0.000 -0.0084(8) 0.000

loop_
_atom_type_symbol
_atom_type_description
_atom_type_scat_dispersion_real
_atom_type_scat_dispersion_imag
_atom_type_scat_source
C C 0.0033 0.0016 'International Tables Vol C Tables 4.2.6.8 and 6.1.1.4'
H H 0.0000 0.0000 'International Tables Vol C Tables 4.2.6.8 and 6.1.1.4'
N N 0.0061 0.0033 'International Tables Vol C Tables 4.2.6.8 and 6.1.1.4'
S S 0.1246 0.1234 'International Tables Vol C Tables 4.2.6.8 and 6.1.1.4'

loop_
_geom_angle_atom_site_label_1
_geom_angle_atom_site_label_2
_geom_angle_atom_site_label_3
_geom_angle
_geom_angle_site_symmetry_1
_geom_angle_site_symmetry_3
C1 C1 C3 120.18(11) 6_565 .
C2 C1 C1 120.21(13) . 6_565
C2 C1 C3 119.61(18) . .
C1 C2 C1 119.6(3) . 2_757
C1 C2 H2 120.2 2_757 .
C1 C2 H2 120.2 . .
N1 C3 C1 179.2(2) . .
C5 C4 H4 119.7 . .
C6 C4 H4 119.7 . .
C6 C4 C5 120.6(4) . .
C4 C5 C4 120.2(4) . 6_565
C4 C5 H5 119.9 6_565 .
C4 C5 H5 119.9 . .
C4 C6 C7 110.9(4) . 6_565
C4 C6 S1 148.3(5) . .
C7 C6 C4 130.6(6) . .
C7 C6 C7 19.7(3) . 6_565
C7 C6 S1 81.1(4) . .
S1 C6 C7 100.8(2) . 6_565
C6 C7 C6 117.2(5) . 6_565
C6 C7 C7 161.8(7) . 5_566
C6 C7 C7 81.0(3) 6_565 5_566
C6 C7 C7 131.3(4) . 2_556
C6 C7 S1 176.5(3) 6_565 .
C6 C7 S1 66.4(4) . .
C7 C7 C6 138.7(4) 6_565 .
C7 C7 C6 21.57(18) 6_565 6_565
C7 C7 C6 111.57(18) 2_556 6_565
C7 C7 C7 89.998(1) 6_565 2_556
C7 C7 C7 59.5(3) 6_565 5_566
C7 C7 C7 30.5(3) 2_556 5_566
C7 C7 S1 95.4(3) 5_566 .
C7 C7 S1 64.91(15) 2_556 .
C7 C7 S1 154.91(15) 6_565 .
C6 S1 C6 115.3(4) . 2_556
C6 S1 C7 82.8(3) 2_556 .
C6 S1 C7 32.6(2) . .
C6 S1 C7 82.8(3) . 2_556
C6 S1 C7 32.6(2) 2_556 2_556
C7 S1 C7 50.2(3) 2_556 .

loop_
_geom_bond_atom_site_label_1
_geom_bond_atom_site_label_2
_geom_bond_distance
_geom_bond_site_symmetry_2
C1 C1 1.406(4) 6_565
C1 C2 1.393(2) .
C1 C3 1.445(3) .
C2 C1 1.393(2) 2_757
C2 H2 0.9300 .
C3 N1 1.142(3) .
C4 H4 0.9300 .
C4 C5 1.371(4) .
C4 C6 1.362(5) .
C5 C4 1.371(4) 6_565
C5 H5 0.9300 .
C6 C7 1.784(7) 6_565
C6 C7 0.994(6) .
C6 S1 1.691(4) .
C7 C6 1.784(7) 6_565
C7 C7 1.795(10) 5_566
C7 C7 1.546(9) 2_556
C7 C7 0.912(10) 6_565
C7 S1 1.824(5) .
S1 C6 1.691(4) 2_556
S1 C7 1.824(5) 2_556

loop_
_geom_torsion_atom_site_label_1
_geom_torsion_atom_site_label_2
_geom_torsion_atom_site_label_3
_geom_torsion_atom_site_label_4
_geom_torsion
_geom_torsion_site_symmetry_1
_geom_torsion_site_symmetry_2
_geom_torsion_site_symmetry_3
_geom_torsion_site_symmetry_4
C1 C1 C2 C1 0.003(0) 6_565 . . 2_757
C3 C1 C2 C1 -179.96(18) . . . 2_757
C4 C6 C7 C6 0.2(9) . . . 6_565
C4 C6 C7 C7 0.2(9) . . . 6_565
C4 C6 C7 C7 179.8(4) . . . 2_556
C4 C6 C7 C7 179.5(16) . . . 5_566
C4 C6 C7 S1 -180.0(5) . . . .
C4 C6 S1 C6 -180.0(5) . . . 2_556
C4 C6 S1 C7 -179.9(5) . . . 2_556
C4 C6 S1 C7 179.9(8) . . . .
C5 C4 C6 C7 -0.1(7) . . . .
C5 C4 C6 C7 0.0(4) . . . 6_565
C5 C4 C6 S1 -180.0(4) . . . .
C6 C4 C5 C4 0.0(5) . . . 6_565
C6 C7 S1 C6 -179.9(3) . . . 2_556
C6 C7 S1 C7 -179.8(6) . . . 2_556
C7 C6 C7 C6 0.002(2) 6_565 . . 6_565
C7 C6 C7 C7 179(2) 6_565 . . 5_566
C7 C6 C7 C7 179.7(11) 6_565 . . 2_556
C7 C6 C7 S1 179.9(4) 6_565 . . .
C7 C6 S1 C6 0.05(17) 6_565 . . 2_556
C7 C6 S1 C6 0.1(3) . . . 2_556
C7 C6 S1 C7 0.1(3) 6_565 . . 2_556
C7 C6 S1 C7 -0.04(14) 6_565 . . .
C7 C6 S1 C7 0.1(5) . . . 2_556
C7 C7 S1 C6 -0.1(3) 6_565 . . 2_556
C7 C7 S1 C6 179.8(6) 5_566 . . .
C7 C7 S1 C6 -0.1(3) 2_556 . . 2_556
C7 C7 S1 C6 -0.1(3) 5_566 . . 2_556
C7 C7 S1 C6 179.8(6) 6_565 . . .
C7 C7 S1 C6 179.8(6) 2_556 . . .
C7 C7 S1 C7 0.002(2) 6_565 . . 2_556
C7 C7 S1 C7 0.000(1) 5_566 . . 2_556
S1 C6 C7 C6 -179.9(4) . . . 6_565
S1 C6 C7 C7 -0.2(7) . . . 2_556
S1 C6 C7 C7 -179.9(4) . . . 6_565
S1 C6 C7 C7 -1(2) . . . 5_566
